data_4301606
loop_
_publ_author_name
'Hesham A. Habib'
'Anke Hoffmann'
'Henning A. H\"oppe'
'Gunther Steinfeld'
'Christoph Janiak'

_publ_contact_author_address
;Institut f\"ur Anorganische und Analytische Chemie
Universit\"at Freiburg
Albertstr. 21
79104 Freiburg
Germany
;
_publ_contact_author_email janiak@uni-freiburg.de
_publ_contact_author_name 'Christoph Janiak'
_publ_contact_author_phone +49-761-2036127
_publ_section_title
;
Crystal Structure Solid-State Cross Polarization Magic Angle Spinning 13C
NMR Correlation in Luminescent d10 Metal-Organic Frameworks Constructed with
the 1,2-Bis(1,2,4-triazol-4-yl)ethane Ligand
;
_journal_name_full 'Inorganic Chemistry'
_journal_page_first 2166
_journal_page_last 2180
_journal_paper_doi 10.1021/ic802069k
_journal_volume 48
_journal_year 2009
_chemical_formula_moiety 'C12 H16 N12 Zn, 2(Cl O4)'
_chemical_formula_sum 'C12 H16 Cl2 N12 O8 Zn'
_chemical_formula_weight 592.64
_chemical_name_systematic
; 
catena-[{\m4-1,2-Bis(1,2,4-triazol-4-yl)ethane-\kN1:\kN2:\kN1':\kN2'}-
{\m2-bis(1,2,4-triazol-4-yl)ethane-\kN1:\kN2}zinc(II)]
diperchlorate
;
_space_group_IT_number 62
_symmetry_cell_setting orthorhombic
_symmetry_space_group_name_Hall '-P 2ac 2n'
_symmetry_space_group_name_H-M 'P n m a'
_atom_sites_solution_hydrogens geom
_atom_sites_solution_primary direct
_atom_sites_solution_secondary difmap
_audit_creation_method SHELXL-97
_cell_angle_alpha 90.00
_cell_angle_beta 90.00
_cell_angle_gamma 90.00
_cell_formula_units_Z 4
_cell_length_a 8.0135(3)
_cell_length_b 17.6580(7)
_cell_length_c 13.8841(6)
_cell_measurement_reflns_used 2509
_cell_measurement_temperature 203(2)
_cell_measurement_theta_max 26.6
_cell_measurement_theta_min 2.93
_cell_volume 1964.63(14)
_computing_cell_refinement 'SAINT (Bruker, 2006)'
_computing_data_collection 'APEX2 (Bruker, 2006)'
_computing_data_reduction SAINT
_computing_molecular_graphics 'DIAMOND (Crystal Impact, 2006)'
_computing_structure_refinement 'SHELXL-97 (Sheldrick, 1997)'
_computing_structure_solution 'SHELXS-97 (Sheldrick, 1997)'
_diffrn_ambient_temperature 203(2)
_diffrn_measured_fraction_theta_full 0.994
_diffrn_measured_fraction_theta_max 0.994
_diffrn_measurement_device_type 'Bruker APEX II CCD area detector'
_diffrn_measurement_method '\w scans'
_diffrn_radiation_monochromator graphite
_diffrn_radiation_source 'fine-focus sealed tube'
_diffrn_radiation_type MoK\a
_diffrn_radiation_wavelength 0.71073
_diffrn_reflns_av_R_equivalents 0.0631
_diffrn_reflns_av_sigmaI/netI 0.0480
_diffrn_reflns_limit_h_max 10
_diffrn_reflns_limit_h_min -10
_diffrn_reflns_limit_k_max 23
_diffrn_reflns_limit_k_min -22
_diffrn_reflns_limit_l_max 17
_diffrn_reflns_limit_l_min -18
_diffrn_reflns_number 14000
_diffrn_reflns_theta_full 28.14
_diffrn_reflns_theta_max 28.14
_diffrn_reflns_theta_min 1.87
_exptl_absorpt_coefficient_mu 1.600
_exptl_absorpt_correction_T_max 0.8564
_exptl_absorpt_correction_T_min 0.6453
_exptl_absorpt_correction_type multi-scan
_exptl_absorpt_process_details '(<i>SADABS</i>; Sheldrick, 1996)'
_exptl_crystal_colour colorless
_exptl_crystal_density_diffrn 2.004
_exptl_crystal_density_method 'not measured'
_exptl_crystal_description parallelepiped
_exptl_crystal_F_000 1200
_exptl_crystal_size_max 0.30
_exptl_crystal_size_mid 0.25
_exptl_crystal_size_min 0.10
_refine_diff_density_max 0.848
_refine_diff_density_min -0.600
_refine_diff_density_rms 0.131
_refine_ls_extinction_method none
_refine_ls_goodness_of_fit_ref 1.108
_refine_ls_hydrogen_treatment constr
_refine_ls_matrix_type full
_refine_ls_number_parameters 172
_refine_ls_number_reflns 2473
_refine_ls_number_restraints 0
_refine_ls_restrained_S_all 1.108
_refine_ls_R_factor_all 0.0639
_refine_ls_R_factor_gt 0.0483
_refine_ls_shift/su_max 0.000
_refine_ls_shift/su_mean 0.000
_refine_ls_structure_factor_coef Fsqd
_refine_ls_weighting_details 'calc w=1/[\s^2^(Fo^2^)+(0.0668P)^2^+2.4355P] where P=(Fo^2^+2Fc^2^)/3'
_refine_ls_weighting_scheme calc
_refine_ls_wR_factor_gt 0.1277
_refine_ls_wR_factor_ref 0.1369
_reflns_number_gt 1917
_reflns_number_total 2473
_reflns_threshold_expression >2sigma(I)
_cod_data_source_file ic802069k_si_002_09.cif
_cod_data_source_block m156_3
_cod_depositor_comments
;
The following automatic conversions were performed:
'_symmetry_cell_setting' value 'Orthorhombic' changed to 'orthorhombic'
according to '/home/saulius/struct/CIF-dictionaries/cif_core.dic'
dictionary named 'cif_core.dic' version 2.4.1 from
2010-06-29.

'_exptl_absorpt_correction_type' value 'Multi-scan' changed
to 'multi-scan' according to
'/home/saulius/struct/CIF-dictionaries/cif_core.dic' dictionary named
'cif_core.dic' version 2.4.1 from 2010-06-29.

Automatic conversion script
Id: cif_fix_enum 1527 2010-12-29 10:47:43Z saulius 
;
_cod_database_code 4301606

loop_
_symmetry_equiv_pos_as_xyz
'x, y, z'
'-x+1/2, -y, z+1/2'
'-x, y+1/2, -z'
'x+1/2, -y+1/2, -z+1/2'
'-x, -y, -z'
'x-1/2, y, -z-1/2'
'x, -y-1/2, z'
'-x-1/2, y-1/2, z-1/2'

loop_
_atom_site_label
_atom_site_type_symbol
_atom_site_fract_x
_atom_site_fract_y
_atom_site_fract_z
_atom_site_U_iso_or_equiv
_atom_site_adp_type
_atom_site_occupancy
_atom_site_symmetry_multiplicity
_atom_site_calc_flag
_atom_site_refinement_flags
_atom_site_disorder_assembly
_atom_site_disorder_group
Zn Zn 0.21439(6) 0.2500 0.25202(3) 0.01185(17) Uani 1 2 d S . .
C1 C 0.1047(6) 0.2500 0.0405(3) 0.0260(11) Uani 1 2 d S . .
H1 H 0.2179 0.2500 0.0227 0.031 Uiso 1 2 calc SR . .
N1 N 0.0515(4) 0.2500 0.1281(3) 0.0182(8) Uani 1 2 d S . .
N2 N -0.1236(5) 0.2500 0.1237(3) 0.0177(8) Uani 1 2 d S . .
C2 C -0.1628(6) 0.2500 0.0327(3) 0.0233(10) Uani 1 2 d S . .
H2 H -0.2724 0.2500 0.0087 0.028 Uiso 1 2 calc SR . .
N3 N -0.0236(5) 0.2500 -0.0222(3) 0.0204(8) Uani 1 2 d S . .
C3 C -0.0003(6) 0.2500 -0.1274(3) 0.0234(10) Uani 1 2 d S . .
H3A H 0.0646 0.2052 -0.1456 0.028 Uiso 0.50 1 calc PR . .
H3B H 0.0646 0.2948 -0.1456 0.028 Uiso 0.50 1 calc PR . .
C4 C -0.1616(7) 0.2500 -0.1834(3) 0.0277(11) Uani 1 2 d S . .
H4A H -0.2276 0.2049 -0.1678 0.033 Uiso 0.50 1 calc PR . .
H4B H -0.2276 0.2951 -0.1678 0.033 Uiso 0.50 1 calc PR . .
N4 N -0.1168(5) 0.2500 -0.2856(3) 0.0255(9) Uani 1 2 d S . .
C5 C -0.0836(5) 0.3104(3) -0.3419(3) 0.0313(9) Uani 1 1 d . . .
H5 H -0.0924 0.3611 -0.3219 0.038 Uiso 1 1 calc R . .
N5 N -0.0373(4) 0.2889(2) -0.4283(2) 0.0373(9) Uani 1 1 d . . .
C6 C 0.0998(4) 0.39513(18) 0.3640(2) 0.0172(6) Uani 1 1 d . . .
H6 H 0.2116 0.4087 0.3751 0.021 Uiso 1 1 calc R . .
N6 N 0.0520(3) 0.33498(15) 0.31578(19) 0.0141(5) Uani 1 1 d . . .
N7 N -0.1219(3) 0.33564(15) 0.31542(18) 0.0147(5) Uani 1 1 d . . .
C7 C -0.1684(4) 0.39616(19) 0.3636(2) 0.0178(6) Uani 1 1 d . . .
H7 H -0.2798 0.4105 0.3743 0.021 Uiso 1 1 calc R . .
N8 N -0.0338(3) 0.43494(16) 0.39549(19) 0.0158(6) Uani 1 1 d . . .
C8 C -0.0327(4) 0.50669(19) 0.4490(2) 0.0217(7) Uani 1 1 d . . .
H8A H -0.1461 0.5274 0.4519 0.026 Uiso 1 1 calc R . .
H8B H 0.0386 0.5435 0.4158 0.026 Uiso 1 1 calc R . .
Cl Cl 0.95163(11) 0.54198(6) 0.13706(7) 0.0329(3) Uani 1 1 d . . .
O1 O 0.9648(4) 0.4615(2) 0.1391(4) 0.0658(13) Uani 1 1 d . . .
O2 O 1.1103(4) 0.5749(2) 0.1191(3) 0.0626(11) Uani 1 1 d . . .
O3 O 0.8375(5) 0.5656(2) 0.0638(3) 0.0635(11) Uani 1 1 d . . .
O4 O 0.8874(6) 0.5685(3) 0.2271(3) 0.0737(13) Uani 1 1 d . . .

loop_
_atom_site_aniso_label
_atom_site_aniso_U_11
_atom_site_aniso_U_22
_atom_site_aniso_U_33
_atom_site_aniso_U_23
_atom_site_aniso_U_13
_atom_site_aniso_U_12
Zn 0.0098(3) 0.0139(3) 0.0119(3) 0.000 -0.00049(16) 0.000
C1 0.018(2) 0.041(3) 0.019(2) 0.000 0.0006(19) 0.000
N1 0.0122(17) 0.026(2) 0.0161(18) 0.000 -0.0027(14) 0.000
N2 0.0159(18) 0.024(2) 0.0128(17) 0.000 -0.0009(14) 0.000
C2 0.018(2) 0.030(3) 0.023(2) 0.000 -0.0016(19) 0.000
N3 0.021(2) 0.028(2) 0.0119(18) 0.000 0.0004(15) 0.000
C3 0.027(2) 0.029(3) 0.013(2) 0.000 0.0027(18) 0.000
C4 0.025(3) 0.038(3) 0.020(2) 0.000 0.005(2) 0.000
N4 0.023(2) 0.036(3) 0.0184(19) 0.000 -0.0030(17) 0.000
C5 0.033(2) 0.035(2) 0.0257(18) 0.0067(16) -0.0009(15) 0.0001(17)
N5 0.0315(17) 0.059(2) 0.0214(16) 0.0054(15) 0.0004(13) -0.0029(16)
C6 0.0144(14) 0.0150(16) 0.0221(16) -0.0038(12) -0.0009(12) -0.0019(12)
N6 0.0081(11) 0.0154(14) 0.0189(13) -0.0031(10) 0.0006(9) 0.0004(10)
N7 0.0102(12) 0.0158(14) 0.0180(12) -0.0034(10) 0.0005(10) -0.0001(10)
C7 0.0150(14) 0.0179(17) 0.0205(15) -0.0030(12) 0.0003(12) 0.0001(13)
N8 0.0166(13) 0.0128(13) 0.0179(13) -0.0043(10) -0.0031(10) 0.0016(11)
C8 0.0289(18) 0.0131(16) 0.0232(17) -0.0054(13) -0.0069(14) 0.0039(14)
Cl 0.0224(4) 0.0354(6) 0.0410(6) -0.0037(4) -0.0027(4) 0.0015(4)
O1 0.0266(17) 0.037(2) 0.134(4) 0.001(2) 0.0089(19) 0.0005(15)
O2 0.0296(17) 0.045(2) 0.114(3) -0.013(2) 0.0060(19) -0.0076(16)
O3 0.053(2) 0.084(3) 0.053(2) 0.000(2) -0.0235(18) 0.019(2)
O4 0.083(3) 0.096(4) 0.041(2) -0.009(2) 0.005(2) 0.025(3)

loop_
_atom_type_symbol
_atom_type_description
_atom_type_scat_dispersion_real
_atom_type_scat_dispersion_imag
_atom_type_scat_source
C C 0.0033 0.0016 'International Tables Vol C Tables 4.2.6.8 and 6.1.1.4'
H H 0.0000 0.0000 'International Tables Vol C Tables 4.2.6.8 and 6.1.1.4'
N N 0.0061 0.0033 'International Tables Vol C Tables 4.2.6.8 and 6.1.1.4'
O O 0.0106 0.0060 'International Tables Vol C Tables 4.2.6.8 and 6.1.1.4'
Cl Cl 0.1484 0.1585 'International Tables Vol C Tables 4.2.6.8 and 6.1.1.4'
Zn Zn 0.2839 1.4301 'International Tables Vol C Tables 4.2.6.8 and 6.1.1.4'

loop_
_geom_angle_atom_site_label_1
_geom_angle_atom_site_label_2
_geom_angle_atom_site_label_3
_geom_angle
_geom_angle_site_symmetry_1
_geom_angle_site_symmetry_3
_geom_angle_publ_flag
N2 Zn N1 179.78(14) 6_656 . ?
N2 Zn N6 91.99(10) 6_656 . ?
N1 Zn N6 87.86(10) . . ?
N2 Zn N6 91.99(10) 6_656 7_565 ?
N1 Zn N6 87.86(10) . 7_565 ?
N6 Zn N6 87.26(14) . 7_565 ?
N2 Zn N7 88.94(10) 6_656 6_656 ?
N1 Zn N7 91.21(10) . 6_656 ?
N6 Zn N7 93.18(10) . 6_656 ?
N6 Zn N7 178.96(10) 7_565 6_656 ?
N2 Zn N7 88.94(10) 6_656 4 ?
N1 Zn N7 91.21(10) . 4 ?
N6 Zn N7 178.96(10) . 4 ?
N6 Zn N7 93.18(10) 7_565 4 ?
N7 Zn N7 86.36(14) 6_656 4 ?
N1 C1 N3 110.9(4) . . ?
N1 C1 H1 124.5 . . ?
N3 C1 H1 124.5 . . ?
C1 N1 N2 106.9(4) . . ?
C1 N1 Zn 123.5(3) . . ?
N2 N1 Zn 129.6(3) . . ?
C2 N2 N1 106.4(4) . . ?
C2 N2 Zn 129.1(3) . 6_556 ?
N1 N2 Zn 124.5(3) . 6_556 ?
N2 C2 N3 110.4(4) . . ?
N2 C2 H2 124.8 . . ?
N3 C2 H2 124.8 . . ?
C1 N3 C2 105.4(4) . . ?
C1 N3 C3 123.0(4) . . ?
C2 N3 C3 131.7(4) . . ?
N3 C3 C4 113.8(4) . . ?
N3 C3 H3A 108.8 . . ?
C4 C3 H3A 108.8 . . ?
N3 C3 H3B 108.8 . . ?
C4 C3 H3B 108.8 . . ?
H3A C3 H3B 107.7 . . ?
N4 C4 C3 106.9(4) . . ?
N4 C4 H4A 110.4 . . ?
C3 C4 H4A 110.4 . . ?
N4 C4 H4B 110.4 . . ?
C3 C4 H4B 110.4 . . ?
H4A C4 H4B 108.6 . . ?
C5 N4 C5 104.5(5) 7_565 . ?
C5 N4 C4 127.6(2) 7_565 . ?
C5 N4 C4 127.6(2) . . ?
N5 C5 N4 110.9(4) . . ?
N5 C5 H5 124.6 . . ?
N4 C5 H5 124.6 . . ?
C5 N5 N5 106.8(3) . 7_565 ?
N6 C6 N8 110.7(3) . . ?
N6 C6 H6 124.6 . . ?
N8 C6 H6 124.6 . . ?
C6 N6 N7 106.7(2) . . ?
C6 N6 Zn 126.2(2) . . ?
N7 N6 Zn 127.07(19) . . ?
C7 N7 N6 106.8(2) . . ?
C7 N7 Zn 127.1(2) . 6_556 ?
N6 N7 Zn 126.10(18) . 6_556 ?
N7 C7 N8 110.7(3) . . ?
N7 C7 H7 124.7 . . ?
N8 C7 H7 124.7 . . ?
C7 N8 C6 105.2(3) . . ?
C7 N8 C8 127.4(3) . . ?
C6 N8 C8 127.4(3) . . ?
N8 C8 C8 109.7(3) . 5_566 ?
N8 C8 H8A 109.7 . . ?
C8 C8 H8A 109.7 5_566 . ?
N8 C8 H8B 109.7 . . ?
C8 C8 H8B 109.7 5_566 . ?
H8A C8 H8B 108.2 . . ?
O2 Cl O1 110.2(2) . . ?
O2 Cl O3 109.2(3) . . ?
O1 Cl O3 110.6(3) . . ?
O2 Cl O4 110.0(3) . . ?
O1 Cl O4 109.6(3) . . ?
O3 Cl O4 107.2(2) . . ?

loop_
_geom_bond_atom_site_label_1
_geom_bond_atom_site_label_2
_geom_bond_distance
_geom_bond_site_symmetry_2
_geom_bond_publ_flag
Zn N2 2.159(4) 6_656 ?
Zn N1 2.160(4) . ?
Zn N6 2.175(3) . ?
Zn N6 2.175(3) 7_565 ?
Zn N7 2.210(3) 6_656 ?
Zn N7 2.210(3) 4 ?
C1 N1 1.289(6) . ?
C1 N3 1.347(6) . ?
C1 H1 0.9400 . ?
N1 N2 1.404(5) . ?
N2 C2 1.302(6) . ?
N2 Zn 2.159(4) 6_556 ?
C2 N3 1.351(6) . ?
C2 H2 0.9400 . ?
N3 C3 1.472(6) . ?
C3 C4 1.509(7) . ?
C3 H3A 0.9800 . ?
C3 H3B 0.9800 . ?
C4 N4 1.463(6) . ?
C4 H4A 0.9800 . ?
C4 H4B 0.9800 . ?
N4 C5 1.349(5) 7_565 ?
N4 C5 1.349(5) . ?
C5 N5 1.312(5) . ?
C5 H5 0.9400 . ?
N5 N5 1.375(8) 7_565 ?
C6 N6 1.313(4) . ?
C6 N8 1.354(4) . ?
C6 H6 0.9400 . ?
N6 N7 1.394(4) . ?
N7 C7 1.314(4) . ?
N7 Zn 2.210(3) 6_556 ?
C7 N8 1.352(4) . ?
C7 H7 0.9400 . ?
N8 C8 1.469(4) . ?
C8 C8 1.529(6) 5_566 ?
C8 H8A 0.9800 . ?
C8 H8B 0.9800 . ?
Cl O2 1.420(3) . ?
Cl O1 1.426(4) . ?
Cl O3 1.430(3) . ?
Cl O4 1.431(4) . ?
